data_4340791
loop_
_publ_author_name
'Cabeza, Javier A.'
'Garc\'ia-\'Alvarez, Pablo'
'P\'erez-Carre\~no, Enrique'
'Polo, Diego'

_publ_section_title
;
 Conversion of a Monodentate Amidinate-Germylene Ligand into Chelating
 Imine-Germanate Ligands (on Mononuclear Manganese Complexes).
;
_journal_issue 16
_journal_name_full 'Inorganic chemistry'
_journal_page_first 8735
_journal_page_last 8741
_journal_paper_doi 10.1021/ic501418p
_journal_volume 53
_journal_year 2014
_chemical_formula_moiety 'C21 H28 Br Ge Mn N2 O4'
_chemical_formula_sum 'C21 H28 Br Ge Mn N2 O4'
_chemical_formula_weight 579.89
_space_group_IT_number 9
_space_group_name_Hall 'C -2yc'
_space_group_name_H-M_alt 'C 1 c 1'
_symmetry_cell_setting monoclinic
_symmetry_space_group_name_Hall 'C -2yc'
_symmetry_space_group_name_H-M 'C 1 c 1'
_atom_sites_solution_hydrogens geom
_atom_sites_solution_primary direct
_atom_sites_solution_secondary difmap
_audit_creation_method SHELXL-97
_cell_angle_alpha 90.00
_cell_angle_beta 91.0160(10)
_cell_angle_gamma 90.00
_cell_formula_units_Z 16
_cell_length_a 18.8862(2)
_cell_length_b 18.9089(2)
_cell_length_c 27.9588(3)
_cell_measurement_reflns_used 14193
_cell_measurement_temperature 123(2)
_cell_measurement_theta_max 69.1590
_cell_measurement_theta_min 3.2850
_cell_volume 9983.00(18)
_computing_cell_refinement
;
CrysAlisPro, Agilent Technologies,
Version 1.171.36.24 (release 03-12-2012 CrysAlis171 .NET)
(compiled Dec  3 2012,18:21:49)
;
_computing_data_collection
;
CrysAlisPro, Agilent Technologies,
Version 1.171.36.24 (release 03-12-2012 CrysAlis171 .NET)
(compiled Dec  3 2012,18:21:49)
;
_computing_data_reduction
;
CrysAlisPro, Agilent Technologies,
Version 1.171.36.24 (release 03-12-2012 CrysAlis171 .NET)
(compiled Dec  3 2012,18:21:49)
;
_computing_molecular_graphics 'MERCUY CSD 3.1 (Build RC5)'
_computing_publication_material 'SHELXL-97 (Sheldrick, 2008)'
_computing_structure_refinement 'SHELXL-97 (Sheldrick, 2008)'
_computing_structure_solution 'SIR-97 (Giacovazzo, 1999)'
_diffrn_ambient_temperature 123(2)
_diffrn_measured_fraction_theta_full 0.977
_diffrn_measured_fraction_theta_max 0.977
_diffrn_measurement_device_type 'Xcalibur, Onyx, Nova'
_diffrn_radiation_monochromator mirror
_diffrn_radiation_source 'Nova (Cu) X-ray Source'
_diffrn_radiation_type 'Cu K\a'
_diffrn_radiation_wavelength 1.54180
_diffrn_reflns_av_R_equivalents 0.0322
_diffrn_reflns_av_sigmaI/netI 0.0423
_diffrn_reflns_limit_h_max 21
_diffrn_reflns_limit_h_min -22
_diffrn_reflns_limit_k_max 22
_diffrn_reflns_limit_k_min -16
_diffrn_reflns_limit_l_max 33
_diffrn_reflns_limit_l_min -30
_diffrn_reflns_number 23047
_diffrn_reflns_theta_full 69.31
_diffrn_reflns_theta_max 69.31
_diffrn_reflns_theta_min 3.31
_exptl_absorpt_coefficient_mu 7.702
_exptl_absorpt_correction_T_max 1.00000
_exptl_absorpt_correction_T_min 0.80034
_exptl_absorpt_correction_type multi-scan
_exptl_absorpt_process_details
;
CrysAlisPro, Agilent Technologies,
Version 1.171.36.24 (release 03-12-2012 CrysAlis171 .NET)
(compiled Dec  3 2012,18:21:49)
Empirical absorption correction using spherical harmonics,
 implemented in SCALE3 ABSPACK scaling algorithm.
;
_exptl_crystal_colour colourless
_exptl_crystal_density_diffrn 1.543
_exptl_crystal_density_method 'not measured'
_exptl_crystal_description fragment
_exptl_crystal_F_000 4672
_exptl_crystal_size_max 0.1646
_exptl_crystal_size_mid 0.1153
_exptl_crystal_size_min 0.0484
_refine_diff_density_max 1.572
_refine_diff_density_min -1.277
_refine_diff_density_rms 0.108
_refine_ls_abs_structure_details 'Flack H D (1983), Acta Cryst. A39, 876-881'
_refine_ls_abs_structure_Flack 0.00
_refine_ls_extinction_method none
_refine_ls_goodness_of_fit_ref 1.037
_refine_ls_hydrogen_treatment constr
_refine_ls_matrix_type full
_refine_ls_number_parameters 1119
_refine_ls_number_reflns 13044
_refine_ls_number_restraints 38
_refine_ls_restrained_S_all 1.047
_refine_ls_R_factor_all 0.0510
_refine_ls_R_factor_gt 0.0487
_refine_ls_shift/su_max 0.001
_refine_ls_shift/su_mean 0.000
_refine_ls_structure_factor_coef Fsqd
_refine_ls_weighting_details 'calc w=1/[\s^2^(Fo^2^)+(0.0723P)^2^+34.9689P] where P=(Fo^2^+2Fc^2^)/3'
_refine_ls_weighting_scheme calc
_refine_ls_wR_factor_gt 0.1282
_refine_ls_wR_factor_ref 0.1305
_reflns_number_gt 12448
_reflns_number_total 13044
_reflns_threshold_expression >2sigma(I)
_cod_data_source_file ic501418p_si_002.cif
_cod_data_source_block xn13008-dp399
_cod_depositor_comments 'Adding full bibliography for 4340791--4340795.cif.'
_cod_original_sg_symbol_Hall 'C -2yc '
_cod_original_sg_symbol_H-M 'C c'
_cod_database_code 4340791

loop_
_symmetry_equiv_pos_as_xyz
'x, y, z'
'x, -y, z+1/2'
'x+1/2, y+1/2, z'
'x+1/2, -y+1/2, z+1/2'

loop_
_atom_site_label
_atom_site_type_symbol
_atom_site_fract_x
_atom_site_fract_y
_atom_site_fract_z
_atom_site_U_iso_or_equiv
_atom_site_adp_type
_atom_site_occupancy
_atom_site_symmetry_multiplicity
_atom_site_calc_flag
_atom_site_refinement_flags
_atom_site_disorder_assembly
_atom_site_disorder_group
C1 C 1.0649(4) 0.9167(4) 0.4155(4) 0.0431(18) Uani 1 1 d . . .
H1A H 1.0500 0.9290 0.4479 0.065 Uiso 1 1 calc R . .
H1B H 1.0832 0.9590 0.3997 0.065 Uiso 1 1 calc R . .
H1C H 1.1021 0.8806 0.4174 0.065 Uiso 1 1 calc R . .
C2 C 1.0252(6) 0.8687(6) 0.3370(3) 0.056(3) Uani 1 1 d . . .
H2A H 1.0620 0.8322 0.3388 0.084 Uiso 1 1 calc R . .
H2B H 1.0438 0.9107 0.3209 0.084 Uiso 1 1 calc R . .
H2C H 0.9842 0.8505 0.3188 0.084 Uiso 1 1 calc R . .
C3 C 1.0027(4) 0.8884(4) 0.3874(3) 0.0370(17) Uani 1 1 d . A .
H3 H 0.9659 0.9263 0.3849 0.044 Uiso 1 1 calc R . .
C4 C 0.9203(4) 0.8289(4) 0.4413(3) 0.0326(16) Uani 1 1 d . A .
C5 C 0.8813(4) 0.8944(4) 0.4559(3) 0.0411(19) Uani 1 1 d . . .
C6 C 0.9095(6) 0.9372(5) 0.4911(4) 0.053(2) Uani 1 1 d . . .
H6 H 0.9531 0.9245 0.5063 0.064 Uiso 1 1 calc R . .
C7 C 0.8751(10) 0.9987(5) 0.5048(6) 0.092(5) Uani 1 1 d . . .
H7 H 0.8952 1.0287 0.5287 0.110 Uiso 1 1 calc R . .
C8 C 0.8114(10) 1.0154(7) 0.4832(7) 0.102(7) Uani 1 1 d . . .
H8 H 0.7862 1.0560 0.4935 0.122 Uiso 1 1 calc R . .
C9 C 0.7829(8) 0.9737(9) 0.4461(7) 0.101(7) Uani 1 1 d . . .
H9 H 0.7405 0.9879 0.4300 0.122 Uiso 1 1 calc R . .
C10 C 0.8174(7) 0.9105(7) 0.4326(5) 0.074(4) Uani 1 1 d . . .
H10 H 0.7978 0.8802 0.4086 0.089 Uiso 1 1 calc R . .
C11 C 0.8547(5) 0.7492(5) 0.4970(4) 0.049(2) Uani 1 1 d . A .
H11 H 0.8144 0.7832 0.4936 0.059 Uiso 1 1 calc R . .
C12 C 0.8248(5) 0.6744(5) 0.4892(5) 0.062(3) Uani 1 1 d . . .
H12A H 0.7831 0.6768 0.4679 0.093 Uiso 1 1 calc R . .
H12B H 0.8112 0.6544 0.5201 0.093 Uiso 1 1 calc R . .
H12C H 0.8609 0.6444 0.4748 0.093 Uiso 1 1 calc R . .
C13 C 0.8863(5) 0.7586(5) 0.5461(4) 0.052(2) Uani 1 1 d . . .
H13A H 0.9265 0.7264 0.5504 0.078 Uiso 1 1 calc R . .
H13B H 0.8505 0.7481 0.5700 0.078 Uiso 1 1 calc R . .
H13C H 0.9025 0.8076 0.5500 0.078 Uiso 1 1 calc R . .
C17 C 0.9159(7) 0.6009(6) 0.3803(6) 0.089(5) Uani 1 1 d . . .
H17A H 0.8780 0.6022 0.4038 0.133 Uiso 1 1 calc R . .
H17B H 0.9579 0.5783 0.3946 0.133 Uiso 1 1 calc R . .
H17C H 0.9000 0.5738 0.3523 0.133 Uiso 1 1 calc R . .
C15 C 0.9898(8) 0.6784(8) 0.3243(4) 0.088(5) Uani 1 1 d . . .
H15A H 0.9671 0.6630 0.2943 0.132 Uiso 1 1 calc R . .
H15B H 1.0287 0.6460 0.3327 0.132 Uiso 1 1 calc R . .
H15C H 1.0086 0.7263 0.3204 0.132 Uiso 1 1 calc R . .
C16 C 0.8672(7) 0.7191(8) 0.3505(6) 0.094(5) Uani 1 1 d . . .
H16A H 0.8399 0.6918 0.3268 0.141 Uiso 1 1 calc R . .
H16B H 0.8803 0.7649 0.3368 0.141 Uiso 1 1 calc R . .
H16C H 0.8384 0.7268 0.3789 0.141 Uiso 1 1 calc R . .
C14 C 0.9347(5) 0.6781(5) 0.3648(4) 0.060(3) Uani 1 1 d . . .
C18 C 0.9855(5) 0.3564(5) 0.5464(3) 0.049(2) Uani 1 1 d . . .
H18A H 0.9365 0.3403 0.5497 0.073 Uiso 1 1 calc R . .
H18B H 0.9955 0.3939 0.5697 0.073 Uiso 1 1 calc R . .
H18C H 1.0178 0.3167 0.5521 0.073 Uiso 1 1 calc R . .
C19 C 1.0708(5) 0.4119(4) 0.4892(4) 0.050(2) Uani 1 1 d . . .
H19A H 1.1040 0.3721 0.4903 0.075 Uiso 1 1 calc R . .
H19B H 1.0831 0.4456 0.5146 0.075 Uiso 1 1 calc R . .
H19C H 1.0735 0.4354 0.4581 0.075 Uiso 1 1 calc R . .
C20 C 0.9957(4) 0.3847(4) 0.4963(3) 0.0396(18) Uani 1 1 d . B .
H20 H 0.9627 0.4256 0.4918 0.048 Uiso 1 1 calc R . .
C21 C 0.9144(4) 0.3179(4) 0.4421(3) 0.0319(16) Uani 1 1 d . B .
C22 C 0.8489(4) 0.3587(4) 0.4561(3) 0.0401(19) Uani 1 1 d . . .
C23 C 0.8039(5) 0.3326(6) 0.4907(4) 0.050(2) Uani 1 1 d . . .
H23 H 0.8136 0.2890 0.5063 0.060 Uiso 1 1 calc R . .
C24 C 0.7442(5) 0.3722(8) 0.5018(5) 0.073(4) Uani 1 1 d . . .
H24 H 0.7132 0.3549 0.5255 0.088 Uiso 1 1 calc R . .
C25 C 0.7290(6) 0.4333(8) 0.4804(6) 0.085(5) Uani 1 1 d . . .
H25 H 0.6881 0.4590 0.4893 0.102 Uiso 1 1 calc R . .
C26 C 0.7741(8) 0.4608(7) 0.4439(6) 0.081(4) Uani 1 1 d . . .
H26 H 0.7633 0.5040 0.4280 0.097 Uiso 1 1 calc R . .
C27 C 0.8342(6) 0.4219(5) 0.4325(4) 0.055(3) Uani 1 1 d . . .
H27 H 0.8652 0.4386 0.4086 0.066 Uiso 1 1 calc R . .
C28 C 0.8522(4) 0.2342(4) 0.3874(3) 0.0381(17) Uani 1 1 d . B .
H28 H 0.8158 0.2722 0.3834 0.046 Uiso 1 1 calc R . .
C30 C 0.8719(6) 0.2082(5) 0.3380(3) 0.051(2) Uani 1 1 d . . .
H30A H 0.8914 0.2475 0.3196 0.076 Uiso 1 1 calc R . .
H30B H 0.8296 0.1897 0.3215 0.076 Uiso 1 1 calc R . .
H30C H 0.9074 0.1706 0.3410 0.076 Uiso 1 1 calc R . .
C29 C 0.8203(5) 0.1754(4) 0.4168(4) 0.046(2) Uani 1 1 d . . .
H29A H 0.8552 0.1375 0.4212 0.069 Uiso 1 1 calc R . .
H29B H 0.7783 0.1567 0.4001 0.069 Uiso 1 1 calc R . .
H29C H 0.8068 0.1939 0.4481 0.069 Uiso 1 1 calc R . .
C33 C 1.0256(5) 0.3620(5) 0.3510(4) 0.055(3) Uani 1 1 d . . .
H33A H 1.0293 0.3978 0.3763 0.083 Uiso 1 1 calc R . .
H33B H 0.9756 0.3510 0.3446 0.083 Uiso 1 1 calc R . .
H33C H 1.0470 0.3802 0.3218 0.083 Uiso 1 1 calc R . .
C31 C 1.0645(6) 0.2415(6) 0.3262(3) 0.059(3) Uani 1 1 d . . .
H31A H 1.0158 0.2261 0.3192 0.088 Uiso 1 1 calc R . .
H31B H 1.0933 0.2005 0.3355 0.088 Uiso 1 1 calc R . .
H31C H 1.0843 0.2635 0.2977 0.088 Uiso 1 1 calc R . .
C32 C 1.1415(5) 0.3148(6) 0.3822(4) 0.060(3) Uani 1 1 d . . .
H32A H 1.1658 0.3355 0.3548 0.090 Uiso 1 1 calc R . .
H32B H 1.1668 0.2721 0.3928 0.090 Uiso 1 1 calc R . .
H32C H 1.1406 0.3491 0.4084 0.090 Uiso 1 1 calc R . .
C34 C 1.0644(4) 0.2950(4) 0.3671(3) 0.0423(19) Uani 1 1 d . . .
C35 C 0.1720(4) 1.1582(4) 0.2175(4) 0.0437(19) Uani 1 1 d . . .
H35A H 0.1839 1.1675 0.1842 0.066 Uiso 1 1 calc R . .
H35B H 0.1595 1.2028 0.2332 0.066 Uiso 1 1 calc R . .
H35C H 0.1317 1.1257 0.2186 0.066 Uiso 1 1 calc R . .
C36 C 0.2178(5) 1.1050(5) 0.2939(3) 0.0440(19) Uani 1 1 d . . .
H36A H 0.1770 1.0730 0.2936 0.066 Uiso 1 1 calc R . .
H36B H 0.2065 1.1476 0.3122 0.066 Uiso 1 1 calc R . .
H36C H 0.2587 1.0812 0.3087 0.066 Uiso 1 1 calc R . .
C37 C 0.2350(4) 1.1254(4) 0.2432(3) 0.0337(16) Uani 1 1 d . C .
H37 H 0.2736 1.1616 0.2447 0.040 Uiso 1 1 calc R . .
C38 C 0.3125(4) 1.0659(4) 0.1845(3) 0.0279(15) Uani 1 1 d . C .
C39 C 0.3503(5) 1.1302(4) 0.1705(3) 0.0406(18) Uani 1 1 d . . .
C40 C 0.3213(5) 1.1760(4) 0.1367(4) 0.047(2) Uani 1 1 d . . .
H40 H 0.2770 1.1655 0.1217 0.056 Uiso 1 1 calc R . .
C41 C 0.3572(6) 1.2369(5) 0.1250(4) 0.063(3) Uani 1 1 d . . .
H41 H 0.3374 1.2685 0.1021 0.075 Uiso 1 1 calc R . .
C42 C 0.4208(9) 1.2519(7) 0.1462(5) 0.087(5) Uani 1 1 d . . .
H42 H 0.4448 1.2944 0.1383 0.105 Uiso 1 1 calc R . .
C43 C 0.4504(8) 1.2063(7) 0.1788(5) 0.079(4) Uani 1 1 d . . .
H43 H 0.4956 1.2165 0.1926 0.095 Uiso 1 1 calc R . .
C44 C 0.4152(5) 1.1458(6) 0.1917(4) 0.057(3) Uani 1 1 d . . .
H44 H 0.4352 1.1149 0.2151 0.069 Uiso 1 1 calc R . .
C45 C 0.3717(4) 0.9845(4) 0.1286(3) 0.0396(18) Uani 1 1 d . C .
H45 H 0.4129 1.0174 0.1319 0.048 Uiso 1 1 calc R . .
C47 C 0.3985(5) 0.9086(5) 0.1337(4) 0.058(3) Uani 1 1 d . . .
H47A H 0.4114 0.8995 0.1673 0.087 Uiso 1 1 calc R . .
H47B H 0.4402 0.9021 0.1138 0.087 Uiso 1 1 calc R . .
H47C H 0.3612 0.8757 0.1235 0.087 Uiso 1 1 calc R . .
C46 C 0.3375(5) 0.9952(5) 0.0791(3) 0.052(2) Uani 1 1 d . . .
H46A H 0.2969 0.9633 0.0753 0.078 Uiso 1 1 calc R . .
H46B H 0.3723 0.9850 0.0544 0.078 Uiso 1 1 calc R . .
H46C H 0.3214 1.0443 0.0759 0.078 Uiso 1 1 calc R . .
C50 C 0.3592(6) 0.9458(7) 0.2746(4) 0.068(3) Uani 1 1 d . . .
H50A H 0.3479 0.9919 0.2886 0.102 Uiso 1 1 calc R . .
H50B H 0.3893 0.9525 0.2468 0.102 Uiso 1 1 calc R . .
H50C H 0.3842 0.9167 0.2985 0.102 Uiso 1 1 calc R . .
C48 C 0.3040(8) 0.8336(5) 0.2396(5) 0.076(4) Uani 1 1 d . . .
H48A H 0.3294 0.8054 0.2638 0.114 Uiso 1 1 calc R . .
H48B H 0.3321 0.8362 0.2106 0.114 Uiso 1 1 calc R . .
H48C H 0.2583 0.8113 0.2321 0.114 Uiso 1 1 calc R . .
C49 C 0.2412(7) 0.9065(6) 0.3005(4) 0.069(3) Uani 1 1 d . . .
H49A H 0.2636 0.8813 0.3274 0.103 Uiso 1 1 calc R . .
H49B H 0.1977 0.8819 0.2906 0.103 Uiso 1 1 calc R . .
H49C H 0.2296 0.9548 0.3104 0.103 Uiso 1 1 calc R . .
C51 C 0.2914(6) 0.9091(5) 0.2592(3) 0.051(2) Uani 1 1 d . . .
C52 C 0.2433(5) 0.5976(5) 0.0795(3) 0.047(2) Uani 1 1 d . . .
H52A H 0.2930 0.5841 0.0759 0.071 Uiso 1 1 calc R . .
H52B H 0.2302 0.6326 0.0551 0.071 Uiso 1 1 calc R . .
H52C H 0.2132 0.5556 0.0757 0.071 Uiso 1 1 calc R . .
C53 C 0.1578(5) 0.6544(5) 0.1346(4) 0.051(2) Uani 1 1 d . . .
H53A H 0.1252 0.6145 0.1303 0.077 Uiso 1 1 calc R . .
H53B H 0.1471 0.6908 0.1106 0.077 Uiso 1 1 calc R . .
H53C H 0.1524 0.6743 0.1667 0.077 Uiso 1 1 calc R . .
C54 C 0.2332(4) 0.6290(4) 0.1289(3) 0.0387(18) Uani 1 1 d . D .
H54 H 0.2656 0.6705 0.1326 0.046 Uiso 1 1 calc R . .
C55 C 0.3153(4) 0.5673(4) 0.1852(3) 0.0287(15) Uani 1 1 d . D .
C56 C 0.3802(4) 0.6068(4) 0.1719(3) 0.0365(17) Uani 1 1 d . . .
C57 C 0.4246(4) 0.5803(5) 0.1381(3) 0.045(2) Uani 1 1 d . . .
H57 H 0.4133 0.5369 0.1227 0.054 Uiso 1 1 calc R . .
C58 C 0.4859(5) 0.6159(6) 0.1259(5) 0.067(3) Uani 1 1 d . . .
H58 H 0.5164 0.5980 0.1022 0.081 Uiso 1 1 calc R . .
C59 C 0.5014(6) 0.6806(7) 0.1505(5) 0.075(4) Uani 1 1 d . . .
H59 H 0.5433 0.7060 0.1433 0.089 Uiso 1 1 calc R . .
C60 C 0.4577(8) 0.7053(7) 0.1831(6) 0.087(5) Uani 1 1 d . . .
H60 H 0.4690 0.7489 0.1983 0.105 Uiso 1 1 calc R . .
C61 C 0.3972(6) 0.6710(5) 0.1959(5) 0.061(3) Uani 1 1 d . . .
H61 H 0.3676 0.6893 0.2201 0.073 Uiso 1 1 calc R . .
C62 C 0.3764(5) 0.4879(4) 0.2441(3) 0.045(2) Uani 1 1 d . D .
H62 H 0.4140 0.5251 0.2441 0.053 Uiso 1 1 calc R . .
C63 C 0.4051(5) 0.4229(5) 0.2203(4) 0.050(2) Uani 1 1 d . . .
H63A H 0.3692 0.3855 0.2204 0.075 Uiso 1 1 calc R . .
H63B H 0.4476 0.4068 0.2377 0.075 Uiso 1 1 calc R . .
H63C H 0.4172 0.4342 0.1872 0.075 Uiso 1 1 calc R . .
C64 C 0.3575(7) 0.4729(7) 0.2955(4) 0.071(3) Uani 1 1 d . . .
H64A H 0.3344 0.5144 0.3091 0.107 Uiso 1 1 calc R . .
H64B H 0.4007 0.4621 0.3140 0.107 Uiso 1 1 calc R . .
H64C H 0.3253 0.4323 0.2966 0.107 Uiso 1 1 calc R . .
C65 C 0.1639(8) 0.4875(6) 0.2985(4) 0.077(4) Uani 1 1 d . . .
H65A H 0.1302 0.5005 0.3233 0.115 Uiso 1 1 calc R . .
H65B H 0.2119 0.4861 0.3124 0.115 Uiso 1 1 calc R . .
H65C H 0.1516 0.4408 0.2856 0.115 Uiso 1 1 calc R . .
C66 C 0.0848(6) 0.5552(6) 0.2404(6) 0.080(4) Uani 1 1 d . . .
H66A H 0.0636 0.5101 0.2306 0.120 Uiso 1 1 calc R . .
H66B H 0.0847 0.5876 0.2130 0.120 Uiso 1 1 calc R . .
H66C H 0.0574 0.5759 0.2662 0.120 Uiso 1 1 calc R . .
C67 C 0.1958(7) 0.6112(6) 0.2742(5) 0.072(3) Uani 1 1 d . . .
H67A H 0.1948 0.6456 0.2479 0.107 Uiso 1 1 calc R . .
H67B H 0.2451 0.6017 0.2837 0.107 Uiso 1 1 calc R . .
H67C H 0.1703 0.6305 0.3015 0.107 Uiso 1 1 calc R . .
C68 C 0.1608(5) 0.5429(5) 0.2577(4) 0.054(2) Uani 1 1 d . . .
C101 C 1.0716(4) 0.7687(4) 0.5000(3) 0.0368(17) Uani 1 1 d . A .
C102 C 1.1671(5) 0.6696(5) 0.5001(3) 0.047(2) Uani 1 1 d . A .
C104 C 1.1400(4) 0.7379(4) 0.4183(3) 0.0400(19) Uani 1 1 d . A .
C2O1 C 0.9715(4) 0.1674(4) 0.5024(3) 0.0332(15) Uani 1 1 d . B .
C202 C 1.0692(5) 0.0674(5) 0.5043(3) 0.0432(19) Uani 1 1 d . B .
C203 C 0.9985(4) 0.0957(4) 0.4224(3) 0.0345(17) Uani 1 1 d . B .
C301 C 0.1539(4) 1.0122(5) 0.1292(3) 0.0413(19) Uani 1 1 d . C .
C302 C 0.0519(5) 0.9181(5) 0.1299(3) 0.049(2) Uani 1 1 d . C .
C304 C 0.0892(4) 0.9842(4) 0.2107(3) 0.0365(13) Uani 1 1 d . C .
C401 C 0.2638(5) 0.4090(4) 0.1289(3) 0.0409(14) Uani 1 1 d . D .
C402 C 0.1677(5) 0.3066(5) 0.1267(3) 0.0414(18) Uani 1 1 d . D .
C403 C 0.2337(5) 0.3410(4) 0.2113(3) 0.0416(19) Uani 1 1 d . D .
Ge1 Ge 0.98249(7) 0.72350(4) 0.42109(4) 0.03084(19) Uani 1 1 d . A .
Ge2 Ge 1.01765(7) 0.25186(4) 0.42303(4) 0.02822(18) Uani 1 1 d . B .
Ge3 Ge 0.24385(7) 0.96233(4) 0.20579(4) 0.02903(18) Uani 1 1 d . C .
Ge4 Ge 0.21266(7) 0.49798(4) 0.20430(4) 0.02825(17) Uani 1 1 d . D .
Mn1 Mn 1.08778(8) 0.69028(6) 0.46469(5) 0.0315(3) Uani 1 1 d D . .
Mn2 Mn 1.04877(8) 0.14738(6) 0.46704(5) 0.0326(3) Uani 1 1 d D . .
Mn3 Mn 0.13444(9) 0.93544(6) 0.16481(5) 0.0361(3) Uani 1 1 d D . .
Mn4 Mn 0.18582(8) 0.39014(6) 0.16240(5) 0.0309(3) Uani 1 1 d D . .
N1 N 0.9714(3) 0.8269(3) 0.4108(2) 0.0315(13) Uani 1 1 d . . .
N2 N 0.9046(3) 0.7652(3) 0.4594(3) 0.0360(14) Uani 1 1 d . . .
N4 N 0.9155(3) 0.2654(3) 0.4121(2) 0.0313(13) Uani 1 1 d . . .
N3 N 0.9776(3) 0.3320(3) 0.4600(2) 0.0315(13) Uani 1 1 d . . .
N5 N 0.3206(3) 1.0009(3) 0.1664(2) 0.0337(13) Uani 1 1 d . . .
N6 N 0.2622(3) 1.0630(3) 0.2171(2) 0.0288(12) Uani 1 1 d . . .
N8 N 0.3137(3) 0.5156(3) 0.2173(2) 0.0329(13) Uani 1 1 d . . .
N7 N 0.2518(3) 0.5765(3) 0.1666(2) 0.0302(12) Uani 1 1 d . . .
O101 O 1.0614(3) 0.8178(3) 0.5223(2) 0.0442(13) Uani 1 1 d . . .
O102 O 1.2163(4) 0.6584(4) 0.5227(2) 0.0596(18) Uani 1 1 d D . .
O104 O 1.1706(3) 0.7653(3) 0.3902(2) 0.0470(14) Uani 1 1 d . . .
O201 O 0.9275(3) 0.1825(3) 0.5244(3) 0.0594(14) Uani 1 1 d D . .
O2O2 O 1.0800(4) 0.0206(3) 0.5257(2) 0.0534(16) Uani 1 1 d . . .
O2O3 O 0.9696(4) 0.0647(3) 0.3936(2) 0.0527(16) Uani 1 1 d . . .
O301 O 0.1670(3) 1.0609(3) 0.1071(2) 0.0460(14) Uani 1 1 d D . .
O302 O 0.0021(4) 0.9108(4) 0.1085(2) 0.0595(18) Uani 1 1 d D . .
O304 O 0.0599(4) 1.0117(5) 0.2403(3) 0.0766(19) Uani 1 1 d . . .
O401 O 0.3139(4) 0.4221(4) 0.1071(3) 0.0602(14) Uani 1 1 d . . .
O402 O 0.1586(4) 0.2623(4) 0.1070(2) 0.0521(16) Uani 1 1 d D . .
O403 O 0.2593(4) 0.3107(3) 0.2408(3) 0.0571(18) Uani 1 1 d . . .
Br1 Br 1.11181(8) 0.58354(5) 0.41373(5) 0.0475(3) Uani 0.959(3) 1 d PD A 1
C103 C 1.0310(3) 0.6300(3) 0.4996(3) 0.0402(19) Uani 0.959(3) 1 d PD A 1
O103 O 0.9957(3) 0.5905(3) 0.5173(3) 0.070(2) Uani 0.959(3) 1 d PD A 1
Br2 Br 1.15499(9) 0.12028(7) 0.41721(6) 0.0458(3) Uani 0.832(3) 1 d PD B 1
C204 C 1.1100(4) 0.2030(4) 0.5035(3) 0.035(2) Uani 0.832(3) 1 d PD B 1
O204 O 1.1462(3) 0.2455(3) 0.5173(3) 0.0594(14) Uani 0.832(3) 1 d PD B 1
Br3 Br 0.10909(9) 0.82635(6) 0.21330(5) 0.0526(3) Uani 0.783(3) 1 d PD C 1
C303 C 0.1847(4) 0.8740(4) 0.1263(3) 0.0365(13) Uani 0.783(3) 1 d PD C 1
O303 O 0.2262(4) 0.8411(3) 0.1089(3) 0.0766(19) Uani 0.783(3) 1 d PD C 1
Br4 Br 0.07612(8) 0.36299(6) 0.20822(5) 0.0467(3) Uani 0.807(3) 1 d PD D 1
C404 C 0.1256(5) 0.4441(4) 0.1241(3) 0.0409(14) Uani 0.807(3) 1 d PD D 1
O404 O 0.0855(4) 0.4771(4) 0.1043(3) 0.0602(14) Uani 0.807(3) 1 d PD D 1
Br1A Br 1.0215(12) 0.6200(10) 0.5258(7) 0.0475(3) Uani 0.041(3) 1 d PD A 2
C113 C 1.111(7) 0.6300(8) 0.4152(18) 0.0402(19) Uani 0.041(3) 1 d PD A 2
O113 O 1.1219(5) 0.5845(5) 0.3908(3) 0.070(2) Uani 0.041(3) 1 d PD A 2
Br2A Br 1.1282(3) 0.2163(3) 0.5222(2) 0.0458(3) Uani 0.168(3) 1 d PD B 2
C214 C 1.1310(12) 0.122(2) 0.4366(10) 0.035(2) Uani 0.168(3) 1 d PD B 2
O214 O 1.1757(19) 0.112(3) 0.4115(15) 0.0594(14) Uani 0.168(3) 1 d PD B 2
Br3A Br 0.1976(3) 0.8550(2) 0.10912(17) 0.0526(3) Uani 0.217(3) 1 d PD C 2
C313 C 0.1056(8) 0.8668(15) 0.2075(10) 0.0365(13) Uani 0.217(3) 1 d PD C 2
O313 O 0.1010(5) 0.8245(5) 0.2353(3) 0.0766(19) Uani 0.217(3) 1 d PD C 2
Br4A Br 0.1072(3) 0.4580(3) 0.10585(18) 0.0467(3) Uani 0.193(3) 1 d PD D 2
C414 C 0.1137(10) 0.368(2) 0.2037(4) 0.0409(14) Uani 0.193(3) 1 d PD D 2
O414 O 0.0786(5) 0.3574(6) 0.2348(3) 0.0602(14) Uani 0.193(3) 1 d PD D 2

loop_
_atom_site_aniso_label
_atom_site_aniso_U_11
_atom_site_aniso_U_22
_atom_site_aniso_U_33
_atom_site_aniso_U_23
_atom_site_aniso_U_13
_atom_site_aniso_U_12
C1 0.034(4) 0.042(4) 0.054(5) 0.005(4) 0.013(4) 0.003(3)
C2 0.056(5) 0.077(6) 0.037(5) 0.011(4) 0.018(4) 0.027(5)
C3 0.040(4) 0.037(4) 0.035(4) 0.013(3) 0.007(3) 0.012(3)
C4 0.026(4) 0.033(4) 0.039(4) -0.004(3) -0.003(3) 0.008(3)
C5 0.037(4) 0.034(4) 0.053(5) 0.007(4) 0.022(4) 0.017(3)
C6 0.075(6) 0.038(4) 0.048(5) 0.001(4) 0.033(5) 0.007(4)
C7 0.149(14) 0.032(5) 0.098(10) 0.000(6) 0.081(10) 0.016(6)
C8 0.135(13) 0.047(6) 0.127(13) 0.028(8) 0.096(12) 0.052(8)
C9 0.078(8) 0.103(11) 0.125(14) 0.073(11) 0.055(9) 0.072(9)
C10 0.072(7) 0.063(6) 0.087(9) 0.028(6) 0.023(6) 0.035(6)
C11 0.033(4) 0.041(4) 0.074(7) 0.006(4) 0.006(4) 0.009(3)
C12 0.042(5) 0.047(5) 0.097(9) 0.017(5) 0.005(5) -0.010(4)
C13 0.051(5) 0.050(5) 0.055(6) 0.007(4) 0.022(4) 0.010(4)
C17 0.075(7) 0.058(6) 0.132(12) -0.056(7) -0.026(8) 0.006(5)
C15 0.098(9) 0.113(10) 0.053(7) -0.045(7) -0.027(6) 0.055(8)
C16 0.067(7) 0.107(10) 0.106(11) -0.061(9) -0.053(8) 0.032(7)
C14 0.055(5) 0.051(5) 0.074(7) -0.038(5) -0.026(5) 0.019(4)
C18 0.054(5) 0.054(5) 0.038(5) -0.011(4) -0.005(4) 0.007(4)
C19 0.046(5) 0.036(4) 0.069(6) 0.002(4) -0.004(4) -0.006(3)
C20 0.038(4) 0.029(3) 0.052(5) -0.005(3) -0.004(4) 0.008(3)
C21 0.026(4) 0.034(4) 0.036(4) 0.004(3) 0.007(3) 0.007(3)
C22 0.022(4) 0.042(4) 0.056(5) -0.011(4) -0.001(3) 0.018(3)
C23 0.036(4) 0.067(6) 0.049(5) -0.016(4) 0.009(4) -0.005(4)
C24 0.024(4) 0.123(11) 0.073(8) -0.046(7) 0.007(4) 0.001(5)
C25 0.042(6) 0.110(10) 0.103(10) -0.061(9) -0.019(6) 0.044(6)
C26 0.072(8) 0.074(7) 0.097(10) -0.025(7) -0.029(8) 0.053(6)
C27 0.053(5) 0.041(4) 0.071(7) -0.004(4) -0.007(5) 0.024(4)
C28 0.027(4) 0.043(4) 0.044(5) -0.003(3) -0.010(3) 0.008(3)
C30 0.062(6) 0.045(4) 0.045(5) 0.003(4) -0.014(4) -0.002(4)
C29 0.033(4) 0.040(4) 0.066(6) -0.005(4) 0.000(4) -0.001(3)
C33 0.047(5) 0.062(6) 0.057(6) 0.029(5) 0.022(4) 0.013(4)
C31 0.067(6) 0.074(6) 0.036(5) 0.008(4) 0.015(4) 0.025(5)
C32 0.044(5) 0.067(6) 0.071(7) 0.010(5) 0.017(5) 0.001(4)
C34 0.039(4) 0.044(4) 0.045(5) 0.011(4) 0.016(4) 0.012(3)
C35 0.043(4) 0.030(4) 0.059(5) -0.003(3) 0.009(4) 0.001(3)
C36 0.046(5) 0.050(5) 0.036(5) -0.007(4) -0.002(4) 0.000(4)
C37 0.032(4) 0.028(3) 0.042(4) -0.006(3) 0.000(3) -0.005(3)
C38 0.023(3) 0.026(3) 0.035(4) -0.004(3) 0.001(3) -0.003(3)
C39 0.051(5) 0.036(4) 0.036(4) -0.011(3) 0.014(4) -0.008(3)
C40 0.053(5) 0.033(4) 0.055(5) 0.005(4) 0.021(4) 0.000(3)
C41 0.081(7) 0.031(4) 0.078(7) -0.008(4) 0.043(6) -0.003(4)
C42 0.124(12) 0.060(7) 0.079(9) -0.032(7) 0.052(9) -0.055(8)
C43 0.079(8) 0.074(8) 0.084(9) -0.024(7) 0.020(7) -0.052(7)
C44 0.043(5) 0.066(6) 0.063(7) -0.017(5) 0.009(5) -0.025(4)
C45 0.025(4) 0.043(4) 0.051(5) -0.008(4) 0.013(3) -0.005(3)
C47 0.041(5) 0.062(6) 0.072(7) -0.013(5) 0.004(5) 0.019(4)
C46 0.059(5) 0.055(5) 0.043(5) -0.012(4) 0.010(4) -0.007(4)
C50 0.063(6) 0.076(7) 0.064(7) 0.013(6) -0.025(6) 0.016(5)
C48 0.101(9) 0.047(5) 0.078(8) 0.020(5) -0.008(7) 0.039(6)
C49 0.094(8) 0.066(6) 0.046(6) 0.019(5) -0.005(6) 0.000(6)
C51 0.068(6) 0.046(5) 0.039(5) 0.016(4) -0.010(4) 0.016(4)
C52 0.038(4) 0.056(5) 0.047(5) 0.012(4) -0.005(4) -0.001(4)
C53 0.046(5) 0.044(5) 0.062(6) 0.014(4) -0.011(4) 0.008(4)
C54 0.038(4) 0.029(3) 0.048(5) 0.011(3) -0.007(4) -0.008(3)
C55 0.021(3) 0.031(3) 0.035(4) -0.001(3) 0.001(3) -0.008(3)
C56 0.029(4) 0.033(4) 0.047(5) 0.010(3) 0.000(3) -0.009(3)
C57 0.027(4) 0.056(5) 0.053(5) 0.010(4) 0.007(4) -0.005(3)
C58 0.036(5) 0.083(7) 0.083(8) 0.049(6) 0.002(5) -0.002(5)
C59 0.031(5) 0.090(8) 0.102(10) 0.052(7) -0.010(6) -0.017(5)
C60 0.089(10) 0.052(6) 0.121(13) 0.024(7) -0.018(9) -0.042(7)
C61 0.051(6) 0.049(5) 0.082(8) -0.005(5) -0.007(5) -0.021(4)
C62 0.044(4) 0.036(4) 0.054(5) 0.009(4) -0.016(4) -0.009(3)
C63 0.031(4) 0.050(5) 0.069(6) 0.008(4) -0.008(4) 0.001(3)
C64 0.074(7) 0.078(7) 0.061(7) 0.006(6) -0.015(6) 0.010(6)
C65 0.120(11) 0.065(6) 0.047(6) -0.019(5) 0.034(6) -0.048(7)
C66 0.047(6) 0.068(7) 0.127(11) -0.045(7) 0.042(7) -0.014(5)
C67 0.092(8) 0.054(6) 0.070(8) -0.032(5) 0.028(6) -0.021(5)
C68 0.047(5) 0.051(5) 0.064(6) -0.022(5) 0.017(5) -0.009(4)
C101 0.024(3) 0.047(4) 0.039(4) 0.009(4) -0.003(3) 0.011(3)
C102 0.043(5) 0.064(5) 0.033(4) 0.001(4) 0.011(4) 0.023(4)
C104 0.030(4) 0.039(4) 0.051(5) 0.000(4) -0.005(4) 0.016(3)
C2O1 0.040(4) 0.028(3) 0.032(4) 0.001(3) 0.005(3) 0.008(3)
C202 0.049(5) 0.049(5) 0.032(4) -0.008(4) 0.021(4) 0.006(4)
C203 0.035(4) 0.031(3) 0.038(4) 0.002(3) 0.004(3) 0.010(3)
C301 0.040(4) 0.057(5) 0.027(4) -0.001(4) 0.002(3) -0.025(4)
C302 0.044(5) 0.063(5) 0.040(5) 0.005(4) 0.010(4) -0.021(4)
C304 0.031(3) 0.035(3) 0.044(4) 0.001(3) -0.001(3) -0.015(2)
C401 0.053(4) 0.039(3) 0.031(3) -0.004(3) -0.002(3) -0.016(3)
C402 0.048(5) 0.039(4) 0.038(5) 0.013(4) 0.008(4) -0.005(4)
C403 0.046(5) 0.030(4) 0.049(5) 0.001(4) -0.004(4) -0.015(3)
Ge1 0.0285(4) 0.0278(4) 0.0361(5) -0.0062(3) -0.0043(3) 0.0073(3)
Ge2 0.0255(4) 0.0284(4) 0.0307(4) 0.0030(3) 0.0022(3) 0.0071(3)
Ge3 0.0321(4) 0.0258(4) 0.0291(4) 0.0014(3) -0.0019(3) -0.0042(3)
Ge4 0.0262(4) 0.0290(4) 0.0297(4) -0.0023(3) 0.0028(3) -0.0068(3)
Mn1 0.0291(6) 0.0367(6) 0.0287(6) 0.0018(5) 0.0005(5) 0.0138(5)
Mn2 0.0352(6) 0.0342(6) 0.0285(6) 0.0014(5) -0.0003(5) 0.0157(5)
Mn3 0.0379(6) 0.0381(6) 0.0322(6) -0.0012(5) -0.0016(5) -0.0179(5)
Mn4 0.0328(6) 0.0285(5) 0.0314(6) -0.0008(5) -0.0010(5) -0.0113(5)
N1 0.031(3) 0.031(3) 0.032(3) 0.004(2) 0.000(3) 0.008(2)
N2 0.027(3) 0.031(3) 0.050(4) 0.005(3) 0.002(3) 0.007(2)
N4 0.029(3) 0.030(3) 0.035(3) 0.000(3) -0.001(3) 0.007(2)
N3 0.029(3) 0.027(3) 0.038(3) -0.004(2) -0.001(3) 0.008(2)
N5 0.030(3) 0.031(3) 0.040(4) -0.002(3) 0.007(3) 0.000(2)
N6 0.029(3) 0.023(3) 0.034(3) -0.001(2) 0.004(2) -0.004(2)
N8 0.031(3) 0.029(3) 0.039(4) 0.004(3) -0.002(3) -0.006(2)
N7 0.027(3) 0.031(3) 0.032(3) 0.000(2) -0.001(2) 0.001(2)
O101 0.043(3) 0.049(3) 0.040(3) -0.010(3) 0.001(3) 0.016(3)
O102 0.053(4) 0.090(5) 0.036(3) 0.007(3) 0.005(3) 0.040(4)
O104 0.036(3) 0.056(3) 0.050(4) 0.015(3) 0.017(3) 0.008(3)
O201 0.075(4) 0.052(3) 0.052(3) 0.016(2) 0.016(3) 0.023(3)
O2O2 0.071(4) 0.052(4) 0.037(3) 0.001(3) 0.001(3) 0.031(3)
O2O3 0.071(4) 0.038(3) 0.048(4) -0.010(3) -0.018(3) 0.015(3)
O301 0.041(3) 0.052(3) 0.045(3) 0.013(3) -0.005(3) -0.011(3)
O302 0.053(4) 0.075(4) 0.050(4) 0.002(3) -0.001(3) -0.030(3)
O304 0.058(4) 0.097(5) 0.075(4) 0.002(4) -0.005(3) -0.035(3)
O401 0.056(3) 0.057(3) 0.069(4) -0.012(3) 0.014(3) -0.013(2)
O402 0.061(4) 0.061(4) 0.035(3) 0.008(3) -0.007(3) -0.026(3)
O403 0.058(4) 0.053(4) 0.060(4) 0.017(3) -0.016(3) -0.019(3)
Br1 0.0544(6) 0.0378(5) 0.0503(6) -0.0042(4) 0.0045(4) 0.0190(4)
C103 0.024(4) 0.040(4) 0.057(6) 0.009(4) 0.016(4) 0.013(3)
O103 0.058(5) 0.062(5) 0.090(6) 0.008(4) 0.004(4) 0.017(4)
Br2 0.0422(6) 0.0472(6) 0.0479(7) 0.0023(5) 0.0043(5) 0.0173(5)
C204 0.043(5) 0.020(4) 0.042(6) -0.004(4) 0.000(4) 0.017(3)
O204 0.075(4) 0.052(3) 0.052(3) 0.016(2) 0.016(3) 0.023(3)
Br3 0.0610(7) 0.0437(6) 0.0534(7) -0.0034(5) 0.0090(6) -0.0188(5)
C303 0.031(3) 0.035(3) 0.044(4) 0.001(3) -0.001(3) -0.015(2)
O303 0.058(4) 0.097(5) 0.075(4) 0.002(4) -0.005(3) -0.035(3)
Br4 0.0423(6) 0.0484(6) 0.0493(7) -0.0017(5) 0.0009(5) -0.0161(5)
C404 0.053(4) 0.039(3) 0.031(3) -0.004(3) -0.002(3) -0.016(3)
O404 0.056(3) 0.057(3) 0.069(4) -0.012(3) 0.014(3) -0.013(2)
Br1A 0.0544(6) 0.0378(5) 0.0503(6) -0.0042(4) 0.0045(4) 0.0190(4)
C113 0.024(4) 0.040(4) 0.057(6) 0.009(4) 0.016(4) 0.013(3)
O113 0.058(5) 0.062(5) 0.090(6) 0.008(4) 0.004(4) 0.017(4)
Br2A 0.0422(6) 0.0472(6) 0.0479(7) 0.0023(5) 0.0043(5) 0.0173(5)
C214 0.043(5) 0.020(4) 0.042(6) -0.004(4) 0.000(4) 0.017(3)
O214 0.075(4) 0.052(3) 0.052(3) 0.016(2) 0.016(3) 0.023(3)
Br3A 0.0610(7) 0.0437(6) 0.0534(7) -0.0034(5) 0.0090(6) -0.0188(5)
C313 0.031(3) 0.035(3) 0.044(4) 0.001(3) -0.001(3) -0.015(2)
O313 0.058(4) 0.097(5) 0.075(4) 0.002(4) -0.005(3) -0.035(3)
Br4A 0.0423(6) 0.0484(6) 0.0493(7) -0.0017(5) 0.0009(5) -0.0161(5)
C414 0.053(4) 0.039(3) 0.031(3) -0.004(3) -0.002(3) -0.016(3)
O414 0.056(3) 0.057(3) 0.069(4) -0.012(3) 0.014(3) -0.013(2)

loop_
_atom_type_symbol
_atom_type_description
_atom_type_scat_dispersion_real
_atom_type_scat_dispersion_imag
_atom_type_scat_source
C C 0.0181 0.0091 'International Tables Vol C Tables 4.2.6.8 and 6.1.1.4'
H H 0.0000 0.0000 'International Tables Vol C Tables 4.2.6.8 and 6.1.1.4'
Br Br -0.6763 1.2805 'International Tables Vol C Tables 4.2.6.8 and 6.1.1.4'
Ge Ge -1.0885 0.8855 'International Tables Vol C Tables 4.2.6.8 and 6.1.1.4'
Mn Mn -0.5299 2.8052 'International Tables Vol C Tables 4.2.6.8 and 6.1.1.4'
N N 0.0311 0.0180 'International Tables Vol C Tables 4.2.6.8 and 6.1.1.4'
O O 0.0492 0.0322 'International Tables Vol C Tables 4.2.6.8 and 6.1.1.4'

loop_
_geom_angle_atom_site_label_1
_geom_angle_atom_site_label_2
_geom_angle_atom_site_label_3
_geom_angle
N1 C3 C1 111.6(6)
N1 C3 C2 109.9(7)
C1 C3 C2 110.1(8)
N1 C4 N2 113.2(6)
N1 C4 C5 125.1(7)
N2 C4 C5 121.7(7)
N1 C4 Ge1 56.4(4)
N2 C4 Ge1 56.8(4)
C5 C4 Ge1 178.0(6)
C6 C5 C10 121.9(9)
C6 C5 C4 119.5(8)
C10 C5 C4 118.6(10)
C5 C6 C7 120.8(13)
C8 C7 C6 118.8(15)
C7 C8 C9 121.3(10)
C8 C9 C10 119.9(14)
C5 C10 C9 117.3(15)
N2 C11 C13 112.7(7)
N2 C11 C12 109.3(9)
C13 C11 C12 112.3(9)
C16 C14 C15 111.9(11)
C16 C14 C17 110.6(11)
C15 C14 C17 111.3(9)
C16 C14 Ge1 110.5(6)
C15 C14 Ge1 105.9(7)
C17 C14 Ge1 106.5(8)
N3 C20 C18 111.7(7)
N3 C20 C19 110.2(7)
C18 C20 C19 112.0(8)
N4 C21 N3 112.1(6)
N4 C21 C22 125.3(7)
N3 C21 C22 122.7(7)
N4 C21 Ge2 55.5(4)
N3 C21 Ge2 56.6(4)
C22 C21 Ge2 177.9(6)
C23 C22 C27 121.1(8)
C23 C22 C21 120.7(8)
C27 C22 C21 118.2(9)
C22 C23 C24 118.1(11)
C25 C24 C23 122.4(12)
C24 C25 C26 120.5(9)
C27 C26 C25 117.7(12)
C22 C27 C26 120.1(12)
N4 C28 C30 110.0(7)
N4 C28 C29 111.3(7)
C30 C28 C29 111.2(7)
C33 C34 C31 109.7(8)
C33 C34 C32 108.8(8)
C31 C34 C32 110.5(8)
C33 C34 Ge2 110.8(6)
C31 C34 Ge2 108.9(6)
C32 C34 Ge2 108.2(6)
N6 C37 C36 109.9(6)
N6 C37 C35 111.7(6)
C36 C37 C35 111.7(7)
N6 C38 N5 108.0(6)
N6 C38 C39 125.1(6)
N5 C38 C39 126.9(7)
N6 C38 Ge3 53.6(3)
N5 C38 Ge3 54.4(4)
C39 C38 Ge3 176.8(6)
C44 C39 C40 119.7(9)
C44 C39 C38 119.6(9)
C40 C39 C38 120.7(8)
C41 C40 C39 119.5(10)
C42 C41 C40 120.4(12)
C41 C42 C43 120.4(10)
C42 C43 C44 120.4(12)
C43 C44 C39 119.5(12)
N5 C45 C47 110.4(7)
N5 C45 C46 110.5(7)
C47 C45 C46 110.2(8)
C50 C51 C49 109.7(9)
C50 C51 C48 113.0(10)
C49 C51 C48 110.0(9)
C50 C51 Ge3 110.4(7)
C49 C51 Ge3 107.9(7)
C48 C51 Ge3 105.6(7)
N7 C54 C53 110.4(7)
N7 C54 C52 110.5(6)
C53 C54 C52 110.7(7)
N7 C55 N8 109.5(6)
N7 C55 C56 125.8(7)
N8 C55 C56 124.7(6)
N7 C55 Ge4 54.9(4)
N8 C55 Ge4 54.6(4)
C56 C55 Ge4 176.9(6)
C57 C56 C61 120.2(8)
C57 C56 C55 120.4(7)
C61 C56 C55 119.4(9)
C56 C57 C58 121.0(10)
C57 C58 C59 117.6(12)
C60 C59 C58 120.4(10)
C59 C60 C61 123.1(13)
C60 C61 C56 117.7(13)
N8 C62 C63 110.7(7)
N8 C62 C64 110.2(8)
C63 C62 C64 111.1(8)
C67 C68 C66 111.7(9)
C67 C68 C65 110.0(9)
C66 C68 C65 111.2(10)
C67 C68 Ge4 111.8(7)
C66 C68 Ge4 107.4(7)
C65 C68 Ge4 104.5(7)
O101 C101 Mn1 179.7(9)
O102 C102 Mn1 178.3(9)
O104 C104 Mn1 178.8(8)
O201 C2O1 Mn2 175.9(7)
O2O2 C202 Mn2 178.9(9)
O2O3 C203 Mn2 177.2(8)
O301 C301 Mn3 179.0(7)
O302 C302 Mn3 176.8(9)
O304 C304 Mn3 176.7(8)
O401 C401 Mn4 179.0(9)
O402 C402 Mn4 178.8(8)
O403 C403 Mn4 177.0(8)
N1 Ge1 C14 105.3(4)
N1 Ge1 N2 67.2(3)
C14 Ge1 N2 105.4(4)
N1 Ge1 C4 33.0(3)
C14 Ge1 C4 109.2(3)
N2 Ge1 C4 34.2(3)
N1 Ge1 Mn1 114.57(18)
C14 Ge1 Mn1 130.4(3)
N2 Ge1 Mn1 116.3(2)
C4 Ge1 Mn1 120.35(19)
N4 Ge2 C34 105.8(3)
N4 Ge2 N3 66.5(2)
C34 Ge2 N3 105.9(3)
N4 Ge2 C21 33.0(3)
C34 Ge2 C21 109.8(3)
N3 Ge2 C21 33.4(3)
N4 Ge2 Mn2 114.76(18)
C34 Ge2 Mn2 129.4(2)
N3 Ge2 Mn2 116.93(19)
C21 Ge2 Mn2 120.74(19)
N6 Ge3 N5 66.6(3)
N6 Ge3 C51 107.0(3)
N5 Ge3 C51 106.1(4)
N6 Ge3 Mn3 115.56(18)
N5 Ge3 Mn3 116.5(2)
C51 Ge3 Mn3 128.4(3)
N6 Ge3 C38 33.2(3)
N5 Ge3 C38 33.4(3)
C51 Ge3 C38 110.7(4)
Mn3 Ge3 C38 120.83(18)
N8 Ge4 N7 66.4(2)
N8 Ge4 C68 106.2(3)
N7 Ge4 C68 105.9(3)
N8 Ge4 Mn4 115.47(19)
N7 Ge4 Mn4 117.14(19)
C68 Ge4 Mn4 128.7(3)
N8 Ge4 C55 33.5(3)
N7 Ge4 C55 33.0(3)
C68 Ge4 C55 110.1(3)
Mn4 Ge4 C55 121.18(19)
C101 Mn1 C102 91.4(4)
C101 Mn1 C113 163.0(7)
C102 Mn1 C113 94(4)
C101 Mn1 C103 96.4(4)
C102 Mn1 C103 93.4(4)
C113 Mn1 C103 99.3(18)
C101 Mn1 C104 94.6(4)
C102 Mn1 C104 92.4(4)
C113 Mn1 C104 69.2(15)
C103 Mn1 C104 167.4(4)
C101 Mn1 Ge1 85.2(2)
C102 Mn1 Ge1 176.6(3)
C113 Mn1 Ge1 89(4)
C103 Mn1 Ge1 86.9(3)
C104 Mn1 Ge1 88.0(2)
C101 Mn1 Br1A 88.4(6)
C102 Mn1 Br1A 86.1(7)
C113 Mn1 Br1A 108.0(14)
C103 Mn1 Br1A 11.0(7)
C104 Mn1 Br1A 176.7(6)
Ge1 Mn1 Br1A 93.7(6)
C101 Mn1 Br1 178.3(3)
C102 Mn1 Br1 88.9(3)
C113 Mn1 Br1 15.3(6)
C103 Mn1 Br1 85.2(3)
C104 Mn1 Br1 83.7(3)
Ge1 Mn1 Br1 94.51(5)
Br1A Mn1 Br1 93.3(5)
C2O1 Mn2 C203 94.0(3)
C2O1 Mn2 C214 174.0(9)
C203 Mn2 C214 88.6(13)
C2O1 Mn2 C204 94.7(4)
C203 Mn2 C204 170.1(4)
C214 Mn2 C204 83.2(14)
C2O1 Mn2 C202 91.4(3)
C203 Mn2 C202 92.7(4)
C214 Mn2 C202 83.0(10)
C204 Mn2 C202 91.8(4)
C2O1 Mn2 Ge2 85.2(2)
C203 Mn2 Ge2 88.3(2)
C214 Mn2 Ge2 100.4(10)
C204 Mn2 Ge2 87.7(3)
C202 Mn2 Ge2 176.5(2)
C2O1 Mn2 Br2A 92.0(3)
C203 Mn2 Br2A 173.9(3)
C214 Mn2 Br2A 85.4(13)
C204 Mn2 Br2A 4.8(4)
C202 Mn2 Br2A 87.8(3)
Ge2 Mn2 Br2A 91.50(15)
C2O1 Mn2 Br2 179.3(3)
C203 Mn2 Br2 85.6(2)
C214 Mn2 Br2 6.7(9)
C204 Mn2 Br2 85.7(3)
C202 Mn2 Br2 89.2(2)
Ge2 Mn2 Br2 94.26(5)
Br2A Mn2 Br2 88.38(16)
C301 Mn3 C304 94.9(4)
C301 Mn3 C313 170.4(12)
C304 Mn3 C313 75.6(12)
C301 Mn3 C302 91.7(4)
C304 Mn3 C302 93.5(4)
C313 Mn3 C302 87.7(7)
C301 Mn3 C303 94.1(4)
C304 Mn3 C303 169.8(4)
C313 Mn3 C303 95.4(12)
C302 Mn3 C303 91.0(4)
C301 Mn3 Ge3 84.9(3)
C304 Mn3 Ge3 88.1(2)
C313 Mn3 Ge3 95.9(6)
C302 Mn3 Ge3 176.4(3)
C303 Mn3 Ge3 88.0(3)
C301 Mn3 Br3A 92.4(3)
C304 Mn3 Br3A 172.5(3)
C313 Mn3 Br3A 97.1(12)
C302 Mn3 Br3A 88.3(3)
C303 Mn3 Br3A 3.2(4)
Ge3 Mn3 Br3A 90.56(13)
C301 Mn3 Br3 178.6(3)
C304 Mn3 Br3 86.5(3)
C313 Mn3 Br3 11.0(11)
C302 Mn3 Br3 88.4(3)
C303 Mn3 Br3 84.5(3)
Ge3 Mn3 Br3 94.98(5)
Br3A Mn3 Br3 86.24(13)
C401 Mn4 C414 172.3(8)
C401 Mn4 C404 95.2(4)
C414 Mn4 C404 92.0(12)
C401 Mn4 C403 95.1(4)
C414 Mn4 C403 77.4(11)
C404 Mn4 C403 168.0(5)
C401 Mn4 C402 91.9(4)
C414 Mn4 C402 90.6(11)
C404 Mn4 C402 92.9(4)
C403 Mn4 C402 92.9(3)
C401 Mn4 Ge4 85.3(2)
C414 Mn4 Ge4 92.3(11)
C404 Mn4 Ge4 86.4(3)
C403 Mn4 Ge4 88.3(2)
C402 Mn4 Ge4 177.0(3)
C401 Mn4 Br4A 93.0(3)
C414 Mn4 Br4A 94.4(11)
C404 Mn4 Br4A 3.9(4)
C403 Mn4 Br4A 171.4(3)
C402 Mn4 Br4A 89.7(3)
Ge4 Mn4 Br4A 89.45(14)
C401 Mn4 Br4 179.2(3)
C414 Mn4 Br4 8.3(7)
C404 Mn4 Br4 84.5(4)
C403 Mn4 Br4 85.3(3)
C402 Mn4 Br4 87.5(3)
Ge4 Mn4 Br4 95.38(5)
Br4A Mn4 Br4 86.65(14)
C4 N1 C3 125.5(6)
C4 N1 Ge1 90.6(5)
C3 N1 Ge1 143.5(5)
C4 N2 C11 127.5(7)
C4 N2 Ge1 89.0(5)
C11 N2 Ge1 142.9(5)
C21 N4 C28 125.4(6)
C21 N4 Ge2 91.5(5)
C28 N4 Ge2 142.9(5)
C21 N3 C20 127.1(6)
C21 N3 Ge2 90.0(5)
C20 N3 Ge2 142.7(5)
C38 N5 C45 122.9(6)
C38 N5 Ge3 92.2(5)
C45 N5 Ge3 144.8(5)
C38 N6 C37 124.2(6)
C38 N6 Ge3 93.2(4)
C37 N6 Ge3 142.2(5)
C55 N8 C62 124.9(6)
C55 N8 Ge4 91.9(4)
C62 N8 Ge4 142.9(5)
C55 N7 C54 124.9(6)
C55 N7 Ge4 92.1(5)
C54 N7 Ge4 142.8(5)
O103 C103 Mn1 174.2(10)
O204 C204 Mn2 165.3(9)
O303 C303 Mn3 165.9(9)
O404 C404 Mn4 174.0(11)
O113 C113 Mn1 167.8(14)
O214 C214 Mn2 167.9(14)
O313 C313 Mn3 167.2(12)
O414 C414 Mn4 167.6(13)

loop_
_geom_bond_atom_site_label_1
_geom_bond_atom_site_label_2
_geom_bond_distance
C1 C3 1.500(13)
C2 C3 1.526(12)
C3 N1 1.463(10)
C4 N1 1.301(10)
C4 N2 1.342(10)
C4 C5 1.500(10)
C4 Ge1 2.387(7)
C5 C6 1.375(15)
C5 C10 1.395(16)
C6 C7 1.391(14)
C7 C8 1.37(3)
C8 C9 1.40(3)
C9 C10 1.417(18)
C11 N2 1.455(12)
C11 C13 1.496(15)
C11 C12 1.537(13)
C17 C14 1.566(18)
C15 C14 1.552(19)
C16 C14 1.539(14)
C14 Ge1 1.994(9)
C18 C20 1.513(13)
C19 C20 1.525(12)
C20 N3 1.460(10)
C21 N4 1.301(10)
C21 N3 1.314(10)
C21 C22 1.515(10)
C21 Ge2 2.385(7)
C22 C23 1.389(13)
C22 C27 1.390(13)
C23 C24 1.393(14)
C24 C25 1.33(2)
C25 C26 1.44(2)
C26 C27 1.395(15)
C28 N4 1.491(10)
C28 C30 1.520(13)
C28 C29 1.513(13)
C33 C34 1.527(11)
C31 C34 1.526(14)
C32 C34 1.554(14)
C34 Ge2 1.986(8)
C35 C37 1.513(12)
C36 C37 1.508(12)
C37 N6 1.484(9)
C38 N6 1.331(10)
C38 N5 1.340(9)
C38 C39 1.466(11)
C38 Ge3 2.429(7)
C39 C44 1.383(14)
C39 C40 1.388(13)
C40 C41 1.378(13)
C41 C42 1.36(2)
C42 C43 1.37(2)
C43 C44 1.376(15)
C45 N5 1.477(10)
C45 C47 1.528(12)
C45 C46 1.529(14)
C50 C51 1.512(16)
C48 C51 1.549(14)
C49 C51 1.509(16)
C51 Ge3 2.001(8)
C52 C54 1.518(13)
C53 C54 1.513(13)
C54 N7 1.486(9)
C55 N7 1.312(10)
C55 N8 1.328(10)
C55 C56 1.488(10)
C55 Ge4 2.408(7)
C56 C57 1.370(13)
C56 C61 1.421(13)
C57 C58 1.386(13)
C58 C59 1.43(2)
C59 C60 1.33(2)
C60 C61 1.368(18)
C62 N8 1.486(10)
C62 C63 1.503(13)
C62 C64 1.512(16)
C65 C68 1.548(17)
C66 C68 1.523(17)
C67 C68 1.520(13)
C68 Ge4 1.991(9)
C101 O101 1.136(10)
C101 Mn1 1.811(9)
C102 O102 1.134(11)
C102 Mn1 1.823(9)
C104 O104 1.111(11)
C104 Mn1 1.875(10)
C2O1 O201 1.082(9)
C2O1 Mn2 1.817(8)
C202 O2O2 1.086(11)
C202 Mn2 1.873(10)
C203 O2O3 1.129(10)
C203 Mn2 1.836(8)
C301 O301 1.138(10)
C301 Mn3 1.801(9)
C302 O302 1.114(11)
C302 Mn3 1.853(10)
C304 O304 1.128(12)
C304 Mn3 1.808(9)
C401 O401 1.163(11)
C401 Mn4 1.795(9)
C402 O402 1.015(11)
C402 Mn4 1.897(10)
C403 O403 1.109(11)
C403 Mn4 1.873(9)
Ge1 N1 1.988(6)
Ge1 N2 1.998(7)
Ge1 Mn1 2.3977(13)
Ge2 N4 1.965(6)
Ge2 N3 1.991(6)
Ge2 Mn2 2.3952(13)
Ge3 N6 1.959(6)
Ge3 N5 1.975(6)
Ge3 Mn3 2.3993(14)
Ge4 N8 1.964(6)
Ge4 N7 1.971(6)
Ge4 Mn4 2.4013(13)
Mn1 C113 1.850(2)
Mn1 C103 1.854(2)
Mn1 Br1A 2.515(2)
Mn1 Br1 2.5166(12)
Mn2 C214 1.850(2)
Mn2 C204 1.856(2)
Mn2 Br2A 2.499(2)
Mn2 Br2 2.5154(13)
Mn3 C313 1.851(2)
Mn3 C303 1.856(2)
Mn3 Br3A 2.495(2)
Mn3 Br3 2.5190(13)
Mn4 C414 1.850(2)
Mn4 C404 1.854(2)
Mn4 Br4A 2.503(2)
Mn4 Br4 2.5082(13)
C103 O103 1.121(2)
C204 O204 1.1191(11)
C303 O303 1.119(2)
C404 O404 1.121(2)
C113 O113 1.120(2)
C214 O214 1.120(2)
C313 O313 1.121(2)
C414 O414 1.121(2)
